data_7059350
loop_
_publ_author_name
'Avila, Y.'
'Crespo, P. M.'
'Plasencia, Y.'
'Mojica, H. R.'
'Rodr\'iguez-Hern\'andez, J.'
'Reguera, E.'

_publ_section_title
;
 Thermally induced spin crossover in Fe(PyrDer)2[Fe(CN)5NO] with PyrDer =
 4-substituted pyridine derivatives
;
_journal_issue 15
_journal_name_full 'New Journal of Chemistry'
_journal_page_first 5937
_journal_page_last 5946
_journal_paper_doi 10.1039/D0NJ00595A
_journal_volume 44
_journal_year 2020
_chemical_formula_structural Fe(C6NO)2[Fe(CN)5NO]
_chemical_formula_sum 'C17 Fe2 N8 O3'
_chemical_name_systematic ' iron pyridinecarboxaldehyde pentacyanonitrosilferrates (II)'
_space_group_IT_number 4
_space_group_name_Hall 'P 2yb'
_space_group_name_H-M_alt 'P 1 21 1'
_symmetry_cell_setting monoclinic
_symmetry_space_group_name_Hall 'P 2yb'
_symmetry_space_group_name_H-M 'P 1 21 1'
_audit_update_record
;
2019-12-17 deposited with the CCDC.	2020-03-03 downloaded from the CCDC.
;
_cell_angle_alpha 90.0000
_cell_angle_beta 102.062(1)
_cell_angle_gamma 90.0000
_cell_formula_units_Z 2
_cell_length_a 7.3006(1)
_cell_length_b 14.8714(2)
_cell_length_c 9.7573(2)
_cell_measurement_temperature 300
_cell_volume 1035.96(3)
_cod_data_source_file d0nj00595a2.cif
_cod_data_source_block Fe(C6NO)2[Fe(CN)5NO]-300K
_cod_depositor_comments
;
The following automatic conversions were performed:

data item '_symmetry_cell_setting' value 'Monoclinic' was changed to
'monoclinic' in accordance with the
/home/data/users/saulius/crontab/automatic-downloads/rss-feeds/RSC/lib/dictionaries/cif_core.dic
dictionary named 'cif_core.dic' version 2.4.2 last updated on
2011-04-26.

Automatic conversion script
Id: cif_fix_values 7556 2019-12-06 15:28:31Z antanas 

 Adding full bibliography for 7059348--7059351.cif.

 Adding full bibliography for 7059348--7059351.cif.
;
_cod_original_cell_volume 1035.97(2)
_cod_original_sg_symbol_H-M 'P 21'
_cod_original_formula_sum 'Fe2 C17 N8 O3'
_cod_database_code 7059350

loop_
_symmetry_equiv_pos_as_xyz
x,y,z
-x,y+1/2,-z

loop_
_atom_site_label
_atom_site_fract_x
_atom_site_fract_y
_atom_site_fract_z
_atom_site_U_iso_or_equiv
_atom_site_occupancy
_atom_site_adp_type
_atom_site_type_symbol
Fee 0.0111(1) 0.0195(1) 0.5248(1) 0.038(2) 1.00000 Uiso Fe
Fei 0.5095(1) 0.2791(1) 0.5173(1) 0.038(2) 1.00000 Uiso Fe
C1 0.6995(2) 0.1881(3) 0.5396(3) 0.068(2) 1.00000 Uiso C
N1 0.8073(2) 0.1333(2) 0.5420(3) 0.068(2) 1.00000 Uiso N
C2 0.3123(3) 0.3677(2) 0.4958(4) 0.068(2) 1.00000 Uiso C
N2 0.1932(4) 0.4174(4) 0.4860(5) 0.068(2) 1.00000 Uiso N
C3 0.5010(4) 0.2765(4) 0.3225(5) 0.068(2) 1.00000 Uiso C
N3 0.4960(3) 0.2749(3) 0.2063(4) 0.068(2) 1.00000 Uiso N
C4 0.3190(2) 0.1882(2) 0.4889(4) 0.068(2) 1.00000 Uiso C
N4 0.2100(2) 0.1334(3) 0.4625(3) 0.068(2) 1.00000 Uiso N
C5 0.7071(3) 0.3676(3) 0.5484(3) 0.068(2) 1.00000 Uiso C
N5 0.8270(5) 0.4172(2) 0.5704(3) 0.068(2) 1.00000 Uiso N
N6 0.5166(5) 0.2790(4) 0.6829(2) 0.068(2) 1.00000 Uiso N
O1 0.5216(3) 0.2831(5) 0.7992(3) 0.068(2) 1.00000 Uiso O
N7 0.1239(3) 0.0337(4) 0.7542(2) 0.068(2) 1.00000 Uiso N
C6 0.1721(3) -0.0530(3) 0.7992(2) 0.068(2) 1.00000 Uiso C
C7 0.2337(2) -0.0698(4) 0.9406(4) 0.068(2) 1.00000 Uiso C
C8 0.2463(3) 0.0001(3) 1.0356(4) 0.068(2) 1.00000 Uiso C
C9 0.1980(5) 0.0868(3) 0.9905(3) 0.068(2) 1.00000 Uiso C
C10 0.1364(5) 0.1037(2) 0.8490(2) 0.068(2) 1.00000 Uiso C
C11 0.3118(2) -0.0178(2) 1.1860(2) 0.068(2) 1.00000 Uiso C
O2 0.4478(5) 0.0211(5) 1.2514(2) 0.068(2) 1.00000 Uiso O
N8 -0.0992(3) 0.0475(4) 0.2346(4) 0.068(2) 1.00000 Uiso N
C12 -0.1371(3) 0.0998(4) 0.1148(4) 0.068(2) 1.00000 Uiso C
C13 -0.2302(2) 0.0625(2) -0.0102(3) 0.068(2) 1.00000 Uiso C
C14 -0.2846(4) -0.0268(3) -0.0139(3) 0.068(2) 1.00000 Uiso C
C15 -0.2467(3) -0.0790(3) 0.1060(4) 0.068(2) 1.00000 Uiso C
C16 -0.1535(4) -0.0417(4) 0.2310(4) 0.068(2) 1.00000 Uiso C
C17 -0.3835(2) -0.0665(4) -0.1468(2) 0.068(2) 1.00000 Uiso C
O3 -0.3191(2) -0.1316(3) -0.1941(2) 0.068(2) 1.00000 Uiso O

loop_
_atom_type_symbol
_atom_type_scat_Cromer_Mann_a1
_atom_type_scat_Cromer_Mann_b1
_atom_type_scat_Cromer_Mann_a2
_atom_type_scat_Cromer_Mann_b2
_atom_type_scat_Cromer_Mann_a3
_atom_type_scat_Cromer_Mann_b3
_atom_type_scat_Cromer_Mann_a4
_atom_type_scat_Cromer_Mann_b4
_atom_type_scat_Cromer_Mann_c
_atom_type_scat_dispersion_real
_atom_type_scat_dispersion_imag
_atom_type_scat_source
fe 11.76950 4.76110 7.35730 0.30720 3.52220 15.35350 2.30450 76.88050 1.03690 0.30100 0.84500 International_Tables_for_Crystallography_Vol.C(1991)_Tables_6.1.1.4_and_6.1.1.5
c 2.31000 20.84390 1.02000 10.20750 1.58860 0.56870 0.86500 51.65120 0.21560 0.00200 0.00200 International_Tables_for_Crystallography_Vol.C(1991)_Tables_6.1.1.4_and_6.1.1.5
n 12.21260 0.00570 3.13220 9.89330 2.01250 28.99750 1.16630 0.58260 -11.52900 0.00400 0.00300 International_Tables_for_Crystallography_Vol.C(1991)_Tables_6.1.1.4_and_6.1.1.5
o 3.04850 13.27710 2.28680 5.70110 1.54630 0.32390 0.86700 32.90890 0.25080 0.00800 0.00600 International_Tables_for_Crystallography_Vol.C(1991)_Tables_6.1.1.4_and_6.1.1.5
